data_4121730
loop_
_publ_author_name
'Li, Bijie'
'Driess, Matthias'
'Hartwig, John F.'

_publ_section_title
;
 Iridium-catalyzed regioselective silylation of secondary alkyl C-h bonds
 for the synthesis of 1,3-diols.
;
_journal_issue 18
_journal_name_full 'Journal of the American Chemical Society'
_journal_page_first 6586
_journal_page_last 6589
_journal_paper_doi 10.1021/ja5026479
_journal_volume 136
_journal_year 2014
_chemical_formula_sum 'C20 H27 N O5'
_chemical_formula_weight 361.42
_chemical_name_common BJL3
_chemical_name_systematic
; 
 compound-5u 
;
_space_group.centring_type P

_space_group_crystal_system monoclinic
_space_group_IT_number 14
_space_group_name_Hall '-P 2ybc'
_space_group_name_H-M_alt 'P 1 21/c 1'
_symmetry_space_group_name_Hall '-P 2ybc'
_symmetry_space_group_name_H-M 'P 1 21/c 1'
_atom_sites_solution_hydrogens geom
_atom_sites_solution_primary iterative
_atom_sites_solution_secondary difmap
_audit_creation_method SHELXL-2013
_cell_angle_alpha 90
_cell_angle_beta 101.3300(10)
_cell_angle_gamma 90
_cell_formula_units_Z 4
_cell_length_a 16.3011(3)
_cell_length_b 7.74700(10)
_cell_length_c 14.8991(3)
_cell_measurement_reflns_used 9900
_cell_measurement_temperature 100(2)
_cell_measurement_theta_max 25.35
_cell_measurement_theta_min 2.55
_cell_volume 1844.86(6)
_computing_cell_refinement 'Bruker SAINT'
_computing_data_collection 'Bruker APEX2'
_computing_data_reduction 'Bruker SAINT'
_computing_molecular_graphics ORTEP-32
_computing_publication_material WinGX
_computing_structure_refinement SHELXL-2013
_computing_structure_solution SHELXT
_diffrn_ambient_temperature 100(2)
_diffrn_detector_area_resol_mean 8.366
_diffrn_measured_fraction_theta_full 0.999
_diffrn_measured_fraction_theta_max 0.998
_diffrn_measurement_device_type 'Bruker APEX-II CCD'
_diffrn_measurement_method 'phi and omega scans'
_diffrn_radiation_type MoK\a
_diffrn_radiation_wavelength 0.71073
_diffrn_reflns_av_R_equivalents 0.0281
_diffrn_reflns_av_unetI/netI 0.0143
_diffrn_reflns_Laue_measured_fraction_full 0.999
_diffrn_reflns_Laue_measured_fraction_max 0.998
_diffrn_reflns_limit_h_max 19
_diffrn_reflns_limit_h_min -19
_diffrn_reflns_limit_k_max 9
_diffrn_reflns_limit_k_min -9
_diffrn_reflns_limit_l_max 17
_diffrn_reflns_limit_l_min -17
_diffrn_reflns_number 35708
_diffrn_reflns_point_group_measured_fraction_full 0.999
_diffrn_reflns_point_group_measured_fraction_max 0.998
_diffrn_reflns_theta_full 25.000
_diffrn_reflns_theta_max 25.367
_diffrn_reflns_theta_min 2.549
_diffrn_source 'microfocus sealed tube'
_exptl_absorpt_coefficient_mu 0.093
_exptl_absorpt_correction_T_max 0.929
_exptl_absorpt_correction_T_min 0.888
_exptl_absorpt_correction_type multi-scan
_exptl_absorpt_process_details SADABS
_exptl_crystal_colour colorless
_exptl_crystal_density_diffrn 1.301
_exptl_crystal_description prism
_exptl_crystal_F_000 776
_exptl_crystal_size_max 0.100
_exptl_crystal_size_mid 0.080
_exptl_crystal_size_min 0.080
_refine_diff_density_max 0.259
_refine_diff_density_min -0.271
_refine_diff_density_rms 0.039
_refine_ls_extinction_method none
_refine_ls_goodness_of_fit_ref 1.036
_refine_ls_hydrogen_treatment constr
_refine_ls_matrix_type full
_refine_ls_number_parameters 236
_refine_ls_number_reflns 3380
_refine_ls_number_restraints 0
_refine_ls_restrained_S_all 1.036
_refine_ls_R_factor_all 0.0405
_refine_ls_R_factor_gt 0.0357
_refine_ls_shift/su_max 0.000
_refine_ls_shift/su_mean 0.000
_refine_ls_structure_factor_coef Fsqd
_refine_ls_weighting_details 'w=1/[\s^2^(Fo^2^)+(0.0320P)^2^+1.1988P] where P=(Fo^2^+2Fc^2^)/3'
_refine_ls_weighting_scheme calc
_refine_ls_wR_factor_gt 0.0836
_refine_ls_wR_factor_ref 0.0869
_reflns_Friedel_coverage 0.000
_reflns_number_gt 3017
_reflns_number_total 3380
_reflns_threshold_expression 'I > 2\s(I)'
_cod_data_source_file ja5026479_si_002.cif
_cod_data_source_block compound-5u
_cod_depositor_comments
;Adding full bibliography for 4121728--4121730.cif.

The following automatic conversions were performed:

'_space_group.centring_type' value 'primitive' was replaced with the
value 'P' as specified in the replacement file
'/home/antanas/src/cod-tools/trunk/data/replacement-values/replacement_values.lst'.

Automatic conversion script
Id: cif_fix_values 5642 2017-10-24 12:04:52Z antanas 
;
_cod_database_code 4121730
_shelx_space_group_comment
; 
The symmetry employed for this shelxl refinement is uniquely defined 
by the following loop, which should always be used as a source of 
symmetry information in preference to the above space-group names. 
They are only intended as comments. 
;
_shelx_estimated_absorpt_t_min 0.991
_shelx_estimated_absorpt_t_max 0.993
_shelxl_version_number 2013-4

loop_
_space_group_symop_operation_xyz
'x, y, z'
'-x, y+1/2, -z+1/2'
'-x, -y, -z'
'x, -y-1/2, z-1/2'

loop_
_atom_site_label
_atom_site_type_symbol
_atom_site_fract_x
_atom_site_fract_y
_atom_site_fract_z
_atom_site_U_iso_or_equiv
_atom_site_adp_type
_atom_site_occupancy
_atom_site_site_symmetry_order
_atom_site_calc_flag
_atom_site_refinement_flags_posn
_atom_site_refinement_flags_adp
C1 C 0.81322(8) 0.08719(16) 0.53926(8) 0.0124(3) Uani 1 1 d . .
H1 H 0.8240 -0.0079 0.4977 0.015 Uiso 1 1 calc R U
C2 C 0.74827(8) 0.20729(17) 0.48287(9) 0.0158(3) Uani 1 1 d . .
H2A H 0.6954 0.1431 0.4620 0.019 Uiso 1 1 calc R U
H2B H 0.7366 0.3043 0.5217 0.019 Uiso 1 1 calc R U
C3 C 0.77938(8) 0.27847(18) 0.39975(9) 0.0172(3) Uani 1 1 d . .
H3A H 0.7858 0.1823 0.3579 0.021 Uiso 1 1 calc R U
H3B H 0.7374 0.3597 0.3662 0.021 Uiso 1 1 calc R U
C4 C 0.86293(8) 0.37152(18) 0.42823(9) 0.0185(3) Uani 1 1 d . .
H4A H 0.8547 0.4776 0.4625 0.022 Uiso 1 1 calc R U
H4B H 0.8838 0.4062 0.3728 0.022 Uiso 1 1 calc R U
C5 C 0.92797(8) 0.25685(18) 0.48806(9) 0.0176(3) Uani 1 1 d . .
H5A H 0.9793 0.3251 0.5104 0.021 Uiso 1 1 calc R U
H5B H 0.9429 0.1605 0.4507 0.021 Uiso 1 1 calc R U
C6 C 0.89577(8) 0.18337(17) 0.57011(8) 0.0153(3) Uani 1 1 d . .
H6A H 0.9380 0.1035 0.6044 0.018 Uiso 1 1 calc R U
H6B H 0.8875 0.2787 0.6117 0.018 Uiso 1 1 calc R U
C7 C 0.77899(8) 0.00370(16) 0.61738(8) 0.0122(3) Uani 1 1 d . .
H7 H 0.7276 -0.0631 0.5903 0.015 Uiso 1 1 calc R U
C8 C 0.84048(8) -0.11900(16) 0.67755(8) 0.0119(3) Uani 1 1 d . .
H8 H 0.8890 -0.0474 0.7082 0.014 Uiso 1 1 calc R U
C9 C 0.87566(8) -0.25956(16) 0.62315(8) 0.0138(3) Uani 1 1 d . .
H9A H 0.8290 -0.3309 0.5899 0.017 Uiso 1 1 calc R U
H9B H 0.9037 -0.2045 0.5773 0.017 Uiso 1 1 calc R U
C10 C 0.93826(8) -0.37577(16) 0.68556(9) 0.0156(3) Uani 1 1 d . .
H10A H 0.9579 -0.4673 0.6485 0.019 Uiso 1 1 calc R U
H10B H 0.9874 -0.3066 0.7146 0.019 Uiso 1 1 calc R U
C11 C 0.89861(8) -0.45857(16) 0.75983(8) 0.0154(3) Uani 1 1 d . .
H11A H 0.8529 -0.5369 0.7313 0.018 Uiso 1 1 calc R U
H11B H 0.9411 -0.5277 0.8013 0.018 Uiso 1 1 calc R U
C12 C 0.86383(8) -0.31937(16) 0.81466(8) 0.0154(3) Uani 1 1 d . .
H12A H 0.8353 -0.3752 0.8599 0.018 Uiso 1 1 calc R U
H12B H 0.9107 -0.2498 0.8488 0.018 Uiso 1 1 calc R U
C13 C 0.80253(8) -0.20102(16) 0.75370(8) 0.0127(3) Uani 1 1 d . .
H13 H 0.7830 -0.1087 0.7915 0.015 Uiso 1 1 calc R U
C14 C 0.65442(8) -0.24867(17) 0.70281(8) 0.0152(3) Uani 1 1 d . .
C15 C 0.58999(8) -0.38167(17) 0.66705(9) 0.0156(3) Uani 1 1 d . .
C16 C 0.61115(8) -0.55499(18) 0.66162(10) 0.0227(3) Uani 1 1 d . .
H16 H 0.6679 -0.5901 0.6786 0.027 Uiso 1 1 calc R U
C17 C 0.54954(9) -0.67592(19) 0.63145(11) 0.0287(4) Uani 1 1 d . .
H17 H 0.5630 -0.7948 0.6285 0.034 Uiso 1 1 calc R U
C18 C 0.46793(9) -0.61933(19) 0.60573(9) 0.0229(3) Uani 1 1 d . .
C19 C 0.44546(8) -0.4481(2) 0.60830(10) 0.0237(3) Uani 1 1 d . .
H19 H 0.3889 -0.4132 0.5889 0.028 Uiso 1 1 calc R U
C20 C 0.50735(8) -0.32861(19) 0.63987(9) 0.0216(3) Uani 1 1 d . .
H20 H 0.4934 -0.2100 0.6430 0.026 Uiso 1 1 calc R U
N1 N 0.40143(8) -0.74746(19) 0.57512(10) 0.0353(3) Uani 1 1 d . .
O1 O 0.75546(6) 0.13940(11) 0.67297(6) 0.0164(2) Uani 1 1 d . .
H1A H 0.7194 0.1023 0.7015 0.025 Uiso 1 1 calc R U
O2 O 0.73177(5) -0.31171(11) 0.71299(6) 0.0135(2) Uani 1 1 d . .
O3 O 0.63712(6) -0.10156(12) 0.72073(6) 0.0201(2) Uani 1 1 d . .
O4 O 0.42117(9) -0.89797(18) 0.57534(16) 0.0949(8) Uani 1 1 d . .
O5 O 0.32975(7) -0.69711(17) 0.55099(9) 0.0444(3) Uani 1 1 d . .

loop_
_atom_site_aniso_label
_atom_site_aniso_U_11
_atom_site_aniso_U_22
_atom_site_aniso_U_33
_atom_site_aniso_U_23
_atom_site_aniso_U_13
_atom_site_aniso_U_12
C1 0.0149(6) 0.0113(6) 0.0110(6) -0.0004(5) 0.0030(5) 0.0011(5)
C2 0.0149(6) 0.0167(7) 0.0158(6) 0.0030(5) 0.0029(5) 0.0009(5)
C3 0.0190(7) 0.0184(7) 0.0142(6) 0.0049(5) 0.0030(5) 0.0047(5)
C4 0.0218(7) 0.0178(7) 0.0177(6) 0.0058(5) 0.0082(5) 0.0016(6)
C5 0.0157(6) 0.0202(7) 0.0175(6) 0.0026(5) 0.0050(5) -0.0012(5)
C6 0.0166(6) 0.0160(7) 0.0130(6) 0.0021(5) 0.0024(5) -0.0008(5)
C7 0.0137(6) 0.0101(6) 0.0128(6) -0.0015(5) 0.0027(5) 0.0005(5)
C8 0.0134(6) 0.0109(6) 0.0113(6) -0.0002(5) 0.0019(5) -0.0010(5)
C9 0.0147(6) 0.0130(6) 0.0145(6) -0.0003(5) 0.0045(5) -0.0001(5)
C10 0.0142(6) 0.0117(6) 0.0211(7) 0.0003(5) 0.0037(5) 0.0009(5)
C11 0.0153(6) 0.0120(6) 0.0177(6) 0.0026(5) 0.0007(5) 0.0009(5)
C12 0.0182(7) 0.0144(6) 0.0126(6) 0.0017(5) 0.0009(5) -0.0018(5)
C13 0.0148(6) 0.0112(6) 0.0119(6) -0.0022(5) 0.0024(5) -0.0026(5)
C14 0.0168(7) 0.0167(7) 0.0137(6) 0.0032(5) 0.0068(5) 0.0017(5)
C15 0.0154(6) 0.0171(7) 0.0154(6) 0.0029(5) 0.0058(5) -0.0006(5)
C16 0.0140(7) 0.0196(7) 0.0326(8) 0.0012(6) 0.0000(6) 0.0003(6)
C17 0.0217(8) 0.0176(7) 0.0431(9) 0.0009(6) -0.0025(6) -0.0019(6)
C18 0.0183(7) 0.0264(8) 0.0227(7) 0.0021(6) 0.0008(5) -0.0071(6)
C19 0.0128(6) 0.0312(8) 0.0265(7) 0.0033(6) 0.0025(5) 0.0019(6)
C20 0.0175(7) 0.0212(7) 0.0267(7) 0.0016(6) 0.0058(6) 0.0028(6)
N1 0.0230(7) 0.0346(8) 0.0437(8) 0.0030(6) -0.0047(6) -0.0102(6)
O1 0.0232(5) 0.0123(4) 0.0160(4) 0.0001(4) 0.0096(4) 0.0029(4)
O2 0.0114(4) 0.0127(4) 0.0166(4) -0.0004(3) 0.0035(3) -0.0008(4)
O3 0.0195(5) 0.0155(5) 0.0274(5) -0.0022(4) 0.0096(4) 0.0017(4)
O4 0.0417(8) 0.0247(8) 0.193(2) 0.0042(10) -0.0382(11) -0.0130(6)
O5 0.0171(6) 0.0552(8) 0.0562(8) -0.0123(6) -0.0038(5) -0.0085(5)

loop_
_atom_type_symbol
_atom_type_description
_atom_type_scat_dispersion_real
_atom_type_scat_dispersion_imag
_atom_type_scat_source
C C 0.0033 0.0016 'International Tables Vol C Tables 4.2.6.8 and 6.1.1.4'
H H 0.0000 0.0000 'International Tables Vol C Tables 4.2.6.8 and 6.1.1.4'
N N 0.0061 0.0033 'International Tables Vol C Tables 4.2.6.8 and 6.1.1.4'
O O 0.0106 0.0060 'International Tables Vol C Tables 4.2.6.8 and 6.1.1.4'

loop_
_geom_angle_atom_site_label_1
_geom_angle_atom_site_label_2
_geom_angle_atom_site_label_3
_geom_angle
C6 C1 C7 114.13(10)
C6 C1 C2 110.00(10)
C7 C1 C2 111.00(10)
C6 C1 H1 107.1
C7 C1 H1 107.1
C2 C1 H1 107.1
C3 C2 C1 111.09(10)
C3 C2 H2A 109.4
C1 C2 H2A 109.4
C3 C2 H2B 109.4
C1 C2 H2B 109.4
H2A C2 H2B 108.0
C4 C3 C2 111.40(10)
C4 C3 H3A 109.3
C2 C3 H3A 109.3
C4 C3 H3B 109.3
C2 C3 H3B 109.3
H3A C3 H3B 108.0
C3 C4 C5 111.51(11)
C3 C4 H4A 109.3
C5 C4 H4A 109.3
C3 C4 H4B 109.3
C5 C4 H4B 109.3
H4A C4 H4B 108.0
C4 C5 C6 111.98(11)
C4 C5 H5A 109.2
C6 C5 H5A 109.2
C4 C5 H5B 109.2
C6 C5 H5B 109.2
H5A C5 H5B 107.9
C1 C6 C5 111.15(10)
C1 C6 H6A 109.4
C5 C6 H6A 109.4
C1 C6 H6B 109.4
C5 C6 H6B 109.4
H6A C6 H6B 108.0
O1 C7 C1 107.94(10)
O1 C7 C8 109.51(9)
C1 C7 C8 114.33(10)
O1 C7 H7 108.3
C1 C7 H7 108.3
C8 C7 H7 108.3
C13 C8 C9 110.11(10)
C13 C8 C7 112.12(10)
C9 C8 C7 113.56(10)
C13 C8 H8 106.9
C9 C8 H8 106.9
C7 C8 H8 106.9
C10 C9 C8 111.73(10)
C10 C9 H9A 109.3
C8 C9 H9A 109.3
C10 C9 H9B 109.3
C8 C9 H9B 109.3
H9A C9 H9B 107.9
C11 C10 C9 111.13(10)
C11 C10 H10A 109.4
C9 C10 H10A 109.4
C11 C10 H10B 109.4
C9 C10 H10B 109.4
H10A C10 H10B 108.0
C12 C11 C10 110.19(10)
C12 C11 H11A 109.6
C10 C11 H11A 109.6
C12 C11 H11B 109.6
C10 C11 H11B 109.6
H11A C11 H11B 108.1
C13 C12 C11 112.08(10)
C13 C12 H12A 109.2
C11 C12 H12A 109.2
C13 C12 H12B 109.2
C11 C12 H12B 109.2
H12A C12 H12B 107.9
O2 C13 C12 105.39(10)
O2 C13 C8 109.55(9)
C12 C13 C8 112.28(10)
O2 C13 H13 109.8
C12 C13 H13 109.8
C8 C13 H13 109.8
O3 C14 O2 124.98(12)
O3 C14 C15 123.22(12)
O2 C14 C15 111.80(11)
C20 C15 C16 120.33(13)
C20 C15 C14 118.25(12)
C16 C15 C14 121.42(12)
C17 C16 C15 119.99(13)
C17 C16 H16 120.0
C15 C16 H16 120.0
C18 C17 C16 118.27(14)
C18 C17 H17 120.9
C16 C17 H17 120.9
C19 C18 C17 122.98(13)
C19 C18 N1 118.23(13)
C17 C18 N1 118.79(13)
C18 C19 C20 118.28(13)
C18 C19 H19 120.9
C20 C19 H19 120.9
C19 C20 C15 120.12(13)
C19 C20 H20 119.9
C15 C20 H20 119.9
O4 N1 O5 123.31(14)
O4 N1 C18 117.98(13)
O5 N1 C18 118.71(14)
C7 O1 H1A 109.5
C14 O2 C13 118.79(10)

loop_
_geom_bond_atom_site_label_1
_geom_bond_atom_site_label_2
_geom_bond_distance
C1 C6 1.5279(17)
C1 C7 1.5296(17)
C1 C2 1.5307(17)
C1 H1 1.0000
C2 C3 1.5303(17)
C2 H2A 0.9900
C2 H2B 0.9900
C3 C4 1.5257(19)
C3 H3A 0.9900
C3 H3B 0.9900
C4 C5 1.5286(18)
C4 H4A 0.9900
C4 H4B 0.9900
C5 C6 1.5317(17)
C5 H5A 0.9900
C5 H5B 0.9900
C6 H6A 0.9900
C6 H6B 0.9900
C7 O1 1.4363(15)
C7 C8 1.5359(16)
C7 H7 1.0000
C8 C13 1.5328(17)
C8 C9 1.5344(17)
C8 H8 1.0000
C9 C10 1.5308(17)
C9 H9A 0.9900
C9 H9B 0.9900
C10 C11 1.5280(18)
C10 H10A 0.9900
C10 H10B 0.9900
C11 C12 1.5277(18)
C11 H11A 0.9900
C11 H11B 0.9900
C12 C13 1.5189(17)
C12 H12A 0.9900
C12 H12B 0.9900
C13 O2 1.4693(14)
C13 H13 1.0000
C14 O3 1.2162(16)
C14 O2 1.3328(15)
C14 C15 1.4929(18)
C15 C20 1.3903(18)
C15 C16 1.393(2)
C16 C17 1.382(2)
C16 H16 0.9500
C17 C18 1.381(2)
C17 H17 0.9500
C18 C19 1.379(2)
C18 N1 1.4745(19)
C19 C20 1.382(2)
C19 H19 0.9500
C20 H20 0.9500
N1 O4 1.209(2)
N1 O5 1.2173(17)
O1 H1A 0.8400
